data_1520487
loop_
_publ_author_name
'Gu, Weikai'
'Xu, Pengfei'
'Wang, Yaorong'
'Yao, Yingming'
'Yuan, Dan'
'Shen, Qi'

_publ_section_title
;
 Synthesis and Characterization of Yttrium and Ytterbium Complexes
 Supported by Salen Ligands and Their Catalytic Properties forrac-Lactide
 Polymerization
;
_journal_issue 12
_journal_name_full Organometallics
_journal_page_first 2907
_journal_paper_doi 10.1021/acs.organomet.5b00223
_journal_volume 34
_journal_year 2015
_chemical_formula_moiety 'C45 H55 Cl4 N2 O4 Yb'
_chemical_formula_sum 'C45 H55 Cl4 N2 O4 Yb'
_chemical_formula_weight 1002.75
_chemical_name_systematic
; 
 ? 
;
_space_group_IT_number 15
_symmetry_cell_setting monoclinic
_symmetry_space_group_name_Hall '-C 2yc'
_symmetry_space_group_name_H-M 'C 1 2/c 1'
_atom_sites_solution_hydrogens geom
_atom_sites_solution_primary direct
_atom_sites_solution_secondary difmap
_audit_creation_method SHELXL-97
_cell_angle_alpha 90.00
_cell_angle_beta 102.719(2)
_cell_angle_gamma 90.00
_cell_formula_units_Z 8
_cell_length_a 24.1809(5)
_cell_length_b 15.0796(3)
_cell_length_c 25.3731(5)
_cell_measurement_reflns_used 12270
_cell_measurement_temperature 223(2)
_cell_measurement_theta_max 29.8740
_cell_measurement_theta_min 3.4800
_cell_volume 9025.0(3)
_computing_cell_refinement
;
CrysAlisPro, Agilent Technologies,
Version 1.171.36.32 (release 02-08-2013 CrysAlis171 .NET)
(compiled Aug  2 2013,16:46:58)
;
_computing_data_collection
;
CrysAlisPro, Agilent Technologies,
Version 1.171.36.32 (release 02-08-2013 CrysAlis171 .NET)
(compiled Aug  2 2013,16:46:58)
;
_computing_data_reduction
;
CrysAlisPro, Agilent Technologies,
Version 1.171.36.32 (release 02-08-2013 CrysAlis171 .NET)
(compiled Aug  2 2013,16:46:58)
;
_computing_publication_material
;
O. V. Dolomanov, L. J. Bourhis, R. J. Gildea, J. A. K. Howard and H. Puschmann,
OLEX2: a complete structure solution, refinement and analysis program.
J. Appl. Cryst. (2009). 42, 339-341.
;
_computing_structure_refinement 'SHELXL-97 (Sheldrick, 1997)'
_computing_structure_solution 'SHELXS-97 (Sheldrick, 1990)'
_diffrn_ambient_temperature 223(2)
_diffrn_detector_area_resol_mean 10.4471
_diffrn_measured_fraction_theta_full 0.998
_diffrn_measured_fraction_theta_max 0.998
_diffrn_measurement_device_type 'Xcalibur, Atlas, Gemini'
_diffrn_measurement_method '\w scans'
_diffrn_radiation_monochromator graphite
_diffrn_radiation_source 'fine-focus sealed tube'
_diffrn_radiation_type MoK\a
_diffrn_radiation_wavelength 0.71073
_diffrn_reflns_av_R_equivalents 0.0271
_diffrn_reflns_av_sigmaI/netI 0.0372
_diffrn_reflns_limit_h_max 29
_diffrn_reflns_limit_h_min -30
_diffrn_reflns_limit_k_max 18
_diffrn_reflns_limit_k_min -17
_diffrn_reflns_limit_l_max 31
_diffrn_reflns_limit_l_min -31
_diffrn_reflns_number 23437
_diffrn_reflns_theta_full 26.37
_diffrn_reflns_theta_max 26.37
_diffrn_reflns_theta_min 2.88
_exptl_absorpt_coefficient_mu 2.352
_exptl_absorpt_correction_T_max 1.00000
_exptl_absorpt_correction_T_min 0.96006
_exptl_absorpt_correction_type multi-scan
_exptl_absorpt_process_details
;
CrysAlisPro, Agilent Technologies,
Version 1.171.36.32 (release 02-08-2013 CrysAlis171 .NET)
(compiled Aug  2 2013,16:46:58)
Empirical absorption correction using spherical harmonics,
 implemented in SCALE3 ABSPACK scaling algorithm.
;
_exptl_crystal_colour 'clear light yellow'
_exptl_crystal_density_diffrn 1.476
_exptl_crystal_density_method 'not measured'
_exptl_crystal_description block
_exptl_crystal_F_000 4071
_exptl_crystal_size_max 0.2000
_exptl_crystal_size_mid 0.2000
_exptl_crystal_size_min 0.1000
_refine_diff_density_max 1.413
_refine_diff_density_min -1.090
_refine_diff_density_rms 0.096
_refine_ls_extinction_method none
_refine_ls_goodness_of_fit_ref 1.071
_refine_ls_hydrogen_treatment constr
_refine_ls_matrix_type full
_refine_ls_number_parameters 474
_refine_ls_number_reflns 9207
_refine_ls_number_restraints 8
_refine_ls_restrained_S_all 1.079
_refine_ls_R_factor_all 0.0434
_refine_ls_R_factor_gt 0.0351
_refine_ls_shift/su_max 0.003
_refine_ls_shift/su_mean 0.000
_refine_ls_structure_factor_coef Fsqd
_refine_ls_weighting_details 'calc w=1/[\s^2^(Fo^2^)+(0.0361P)^2^+31.7996P] where P=(Fo^2^+2Fc^2^)/3'
_refine_ls_weighting_scheme calc
_refine_ls_wR_factor_gt 0.0841
_refine_ls_wR_factor_ref 0.0884
_reflns_number_gt 7990
_reflns_number_total 9207
_reflns_threshold_expression >2sigma(I)
_cod_data_source_file om5b00223_si_002.cif
_cod_data_source_block complex4
_cod_depositor_comments 'Adding full bibliography for 1520484--1520490.cif.'
_cod_original_sg_symbol_H-M 'C 2/c'
_cod_database_code 1520487

loop_
_symmetry_equiv_pos_as_xyz
'x, y, z'
'-x, y, -z+1/2'
'x+1/2, y+1/2, z'
'-x+1/2, y+1/2, -z+1/2'
'-x, -y, -z'
'x, -y, z-1/2'
'-x+1/2, -y+1/2, -z'
'x+1/2, -y+1/2, z-1/2'

loop_
_atom_site_label
_atom_site_type_symbol
_atom_site_fract_x
_atom_site_fract_y
_atom_site_fract_z
_atom_site_U_iso_or_equiv
_atom_site_adp_type
_atom_site_occupancy
_atom_site_symmetry_multiplicity
_atom_site_calc_flag
_atom_site_refinement_flags
Yb1 Yb 0.032661(7) 0.188857(11) 0.061323(6) 0.02385(6) Uani 1 1 d .
Cl1 Cl 0.21481(5) 0.16431(9) 0.01168(6) 0.0554(3) Uani 1 1 d .
Cl2 Cl 0.27209(5) -0.14748(9) 0.11186(5) 0.0514(3) Uani 1 1 d .
Cl3 Cl -0.04834(6) 0.28840(10) -0.12398(5) 0.0526(3) Uani 1 1 d .
Cl4 Cl -0.24812(5) 0.38752(9) -0.08113(6) 0.0602(4) Uani 1 1 d .
N1 N 0.02702(13) 0.0284(2) 0.07595(12) 0.0263(7) Uani 1 1 d .
N2 N -0.06001(14) 0.1640(2) 0.07843(12) 0.0278(7) Uani 1 1 d .
O1 O 0.10486(11) 0.13254(19) 0.03766(11) 0.0310(6) Uani 1 1 d .
O2 O -0.02587(11) 0.21494(19) -0.01429(10) 0.0300(6) Uani 1 1 d .
O3 O 0.04925(11) 0.24669(18) 0.13765(10) 0.0293(6) Uani 1 1 d .
O4 O 0.07764(13) 0.31636(19) 0.03547(12) 0.0381(7) Uani 1 1 d .
C1 C -0.02984(17) -0.0115(3) 0.07182(16) 0.0310(9) Uani 1 1 d .
H1A H -0.0260 -0.0755 0.0708 0.037 Uiso 1 1 calc R
H1B H -0.0539 0.0066 0.0377 0.037 Uiso 1 1 calc R
C23 C 0.1347(2) 0.4481(3) 0.23422(18) 0.0405(11) Uani 1 1 d .
C2 C -0.06004(17) 0.0118(3) 0.11695(16) 0.0321(9) Uani 1 1 d .
C3 C -0.05863(18) 0.1122(3) 0.12784(15) 0.0323(9) Uani 1 1 d .
H3A H -0.0909 0.1283 0.1427 0.039 Uiso 1 1 calc R
H3B H -0.0245 0.1267 0.1544 0.039 Uiso 1 1 calc R
C4 C -0.0316(2) -0.0349(3) 0.16951(18) 0.0474(12) Uani 1 1 d .
H4A H -0.0352 -0.0979 0.1647 0.071 Uiso 1 1 calc R
H4B H -0.0497 -0.0169 0.1979 0.071 Uiso 1 1 calc R
H4C H 0.0078 -0.0191 0.1789 0.071 Uiso 1 1 calc R
C5 C -0.1213(2) -0.0190(3) 0.0982(2) 0.0469(12) Uani 1 1 d .
H5A H -0.1395 0.0143 0.0670 0.070 Uiso 1 1 calc R
H5B H -0.1411 -0.0100 0.1267 0.070 Uiso 1 1 calc R
H5C H -0.1219 -0.0809 0.0892 0.070 Uiso 1 1 calc R
C6 C 0.14062(16) 0.0680(3) 0.05314(15) 0.0264(8) Uani 1 1 d .
C7 C 0.19659(17) 0.0716(3) 0.04498(17) 0.0334(9) Uani 1 1 d .
C8 C 0.23627(18) 0.0078(3) 0.06239(17) 0.0363(10) Uani 1 1 d .
H8 H 0.2729 0.0139 0.0569 0.044 Uiso 1 1 calc R
C9 C 0.22113(18) -0.0668(3) 0.08868(16) 0.0348(9) Uani 1 1 d .
C10 C 0.16686(18) -0.0763(3) 0.09550(15) 0.0316(9) Uani 1 1 d .
H10 H 0.1568 -0.1273 0.1117 0.038 Uiso 1 1 calc R
C11 C 0.12608(17) -0.0097(3) 0.07833(14) 0.0273(8) Uani 1 1 d .
C12 C 0.06807(17) -0.0269(3) 0.08242(15) 0.0287(9) Uani 1 1 d .
H12 H 0.0598 -0.0848 0.0907 0.034 Uiso 1 1 calc R
C13 C -0.07657(17) 0.2498(3) -0.02909(15) 0.0281(8) Uani 1 1 d .
C14 C -0.09426(19) 0.2916(3) -0.07964(17) 0.0357(10) Uani 1 1 d .
C15 C -0.1459(2) 0.3328(3) -0.0959(2) 0.0452(12) Uani 1 1 d .
H15 H -0.1556 0.3603 -0.1295 0.054 Uiso 1 1 calc R
C16 C -0.18308(19) 0.3329(3) -0.0620(2) 0.0415(11) Uani 1 1 d .
C17 C -0.17025(18) 0.2892(3) -0.01323(18) 0.0382(10) Uani 1 1 d .
H17 H -0.1966 0.2870 0.0085 0.046 Uiso 1 1 calc R
C18 C -0.11694(17) 0.2476(3) 0.00382(16) 0.0312(9) Uani 1 1 d .
C19 C -0.10716(17) 0.1995(3) 0.05473(16) 0.0311(9) Uani 1 1 d .
H19 H -0.1376 0.1941 0.0715 0.037 Uiso 1 1 calc R
C20 C 0.07373(17) 0.3092(3) 0.17374(15) 0.0291(9) Uani 1 1 d .
C21 C 0.12532(18) 0.2904(3) 0.21058(15) 0.0309(9) Uani 1 1 d .
C22 C 0.15479(18) 0.3615(3) 0.23881(16) 0.0349(10) Uani 1 1 d .
H22 H 0.1897 0.3504 0.2619 0.042 Uiso 1 1 calc R
C24 C 0.08070(19) 0.4612(3) 0.20331(17) 0.0368(10) Uani 1 1 d .
H24 H 0.0653 0.5179 0.2018 0.044 Uiso 1 1 calc R
C25 C 0.04821(18) 0.3936(3) 0.17425(16) 0.0319(9) Uani 1 1 d .
C26 C 0.14922(19) 0.1962(3) 0.22094(17) 0.0362(10) Uani 1 1 d .
C29 C 0.1022(2) 0.1305(4) 0.2277(2) 0.0583(14) Uani 1 1 d .
H29A H 0.0818 0.1542 0.2529 0.087 Uiso 1 1 calc R
H29B H 0.1190 0.0748 0.2409 0.087 Uiso 1 1 calc R
H29C H 0.0766 0.1216 0.1934 0.087 Uiso 1 1 calc R
C28 C 0.1751(2) 0.1647(4) 0.1745(2) 0.0493(12) Uani 1 1 d .
H28A H 0.1468 0.1665 0.1414 0.074 Uiso 1 1 calc R
H28B H 0.1886 0.1050 0.1813 0.074 Uiso 1 1 calc R
H28C H 0.2061 0.2028 0.1715 0.074 Uiso 1 1 calc R
C27 C 0.1957(3) 0.1894(4) 0.2725(2) 0.0673(18) Uani 1 1 d .
H27A H 0.2277 0.2246 0.2687 0.101 Uiso 1 1 calc R
H27B H 0.2072 0.1286 0.2787 0.101 Uiso 1 1 calc R
H27C H 0.1815 0.2108 0.3026 0.101 Uiso 1 1 calc R
C30 C 0.1693(2) 0.5229(4) 0.2642(3) 0.0645(16) Uani 1 1 d .
H30A H 0.1588 0.5319 0.2982 0.097 Uiso 1 1 calc R
H30B H 0.1621 0.5762 0.2431 0.097 Uiso 1 1 calc R
H30C H 0.2088 0.5084 0.2704 0.097 Uiso 1 1 calc R
C31 C -0.01450(18) 0.4110(3) 0.14678(16) 0.0330(9) Uani 1 1 d .
C32 C -0.0352(2) 0.5028(3) 0.16069(19) 0.0457(11) Uani 1 1 d .
H32A H -0.0750 0.5087 0.1449 0.069 Uiso 1 1 calc R
H32B H -0.0146 0.5482 0.1466 0.069 Uiso 1 1 calc R
H32C H -0.0291 0.5089 0.1992 0.069 Uiso 1 1 calc R
C34 C -0.0251(2) 0.4082(3) 0.08436(17) 0.0436(11) Uani 1 1 d .
H34A H -0.0143 0.3511 0.0732 0.065 Uiso 1 1 calc R
H34B H -0.0029 0.4533 0.0721 0.065 Uiso 1 1 calc R
H34C H -0.0645 0.4183 0.0691 0.065 Uiso 1 1 calc R
C33 C -0.05189(19) 0.3427(3) 0.16761(19) 0.0420(11) Uani 1 1 d .
H33A H -0.0490 0.3516 0.2056 0.063 Uiso 1 1 calc R
H33B H -0.0394 0.2839 0.1616 0.063 Uiso 1 1 calc R
H33C H -0.0906 0.3500 0.1487 0.063 Uiso 1 1 calc R
C35 C 0.1285(3) 0.3553(4) 0.0684(2) 0.0641(17) Uani 1 1 d .
H35A H 0.1586 0.3118 0.0777 0.077 Uiso 1 1 calc R
H35B H 0.1210 0.3806 0.1013 0.077 Uiso 1 1 calc R
C36 C 0.1436(3) 0.4271(5) 0.0318(3) 0.090(2) Uani 1 1 d .
H36A H 0.1228 0.4813 0.0346 0.108 Uiso 1 1 calc R
H36B H 0.1839 0.4397 0.0410 0.108 Uiso 1 1 calc R
C37 C 0.1270(2) 0.3896(5) -0.0223(3) 0.0713(19) Uani 1 1 d .
H37A H 0.1565 0.3512 -0.0300 0.086 Uiso 1 1 calc R
H37B H 0.1189 0.4358 -0.0495 0.086 Uiso 1 1 calc R
C38 C 0.0752(3) 0.3383(5) -0.0199(2) 0.075(2) Uani 1 1 d .
H38A H 0.0416 0.3735 -0.0342 0.090 Uiso 1 1 calc R
H38B H 0.0734 0.2847 -0.0414 0.090 Uiso 1 1 calc R
C39 C 0.8436(4) 0.7793(7) 0.1753(4) 0.1317(13) Uiso 1 1 d D
C40 C 0.7961(4) 0.8257(6) 0.1570(4) 0.1317(13) Uiso 1 1 d D
H40 H 0.7740 0.8172 0.1224 0.158 Uiso 1 1 calc R
C41 C 0.7820(4) 0.8858(7) 0.1917(4) 0.1317(13) Uiso 1 1 d D
H41 H 0.7498 0.9206 0.1809 0.158 Uiso 1 1 calc R
C42 C 0.8156(4) 0.8953(7) 0.2430(4) 0.1317(13) Uiso 1 1 d D
H42 H 0.8061 0.9339 0.2682 0.158 Uiso 1 1 calc R
C43 C 0.8642(4) 0.8439(7) 0.2546(4) 0.1317(13) Uiso 1 1 d D
H43 H 0.8866 0.8514 0.2892 0.158 Uiso 1 1 calc R
C44 C 0.8844(4) 0.7837(7) 0.2230(3) 0.1317(13) Uiso 1 1 d D
H44 H 0.9183 0.7523 0.2318 0.158 Uiso 1 1 calc R
C45 C 0.8587(4) 0.7179(7) 0.1388(4) 0.1317(13) Uiso 1 1 d D
H45A H 0.8326 0.6690 0.1338 0.198 Uiso 1 1 calc R
H45B H 0.8964 0.6965 0.1531 0.198 Uiso 1 1 calc R
H45C H 0.8573 0.7464 0.1047 0.198 Uiso 1 1 calc R

loop_
_atom_site_aniso_label
_atom_site_aniso_U_11
_atom_site_aniso_U_22
_atom_site_aniso_U_33
_atom_site_aniso_U_23
_atom_site_aniso_U_13
_atom_site_aniso_U_12
Yb1 0.02272(9) 0.02346(10) 0.02569(9) 0.00017(7) 0.00600(6) -0.00322(7)
Cl1 0.0371(6) 0.0456(7) 0.0898(9) 0.0246(7) 0.0278(6) -0.0012(5)
Cl2 0.0417(7) 0.0459(7) 0.0618(7) 0.0075(6) 0.0010(5) 0.0158(6)
Cl3 0.0561(8) 0.0649(9) 0.0368(6) 0.0144(6) 0.0105(5) -0.0043(6)
Cl4 0.0351(6) 0.0485(8) 0.0859(9) 0.0056(7) -0.0110(6) 0.0064(6)
N1 0.0262(17) 0.0269(18) 0.0271(15) -0.0030(14) 0.0090(13) -0.0080(14)
N2 0.0276(18) 0.0279(18) 0.0285(16) -0.0005(14) 0.0075(13) -0.0044(14)
O1 0.0289(15) 0.0268(15) 0.0408(15) 0.0045(12) 0.0151(12) 0.0002(12)
O2 0.0282(15) 0.0320(16) 0.0292(13) 0.0039(12) 0.0048(11) 0.0003(12)
O3 0.0290(15) 0.0286(15) 0.0284(13) -0.0048(12) 0.0018(11) -0.0009(12)
O4 0.0360(17) 0.0305(17) 0.0498(17) 0.0037(14) 0.0141(14) -0.0067(13)
C1 0.029(2) 0.030(2) 0.035(2) -0.0021(17) 0.0089(16) -0.0091(18)
C23 0.041(3) 0.035(3) 0.045(2) -0.010(2) 0.010(2) -0.012(2)
C2 0.029(2) 0.033(2) 0.036(2) 0.0010(18) 0.0111(17) -0.0062(18)
C3 0.032(2) 0.036(2) 0.031(2) -0.0007(17) 0.0115(17) -0.0050(19)
C4 0.059(3) 0.041(3) 0.046(3) 0.015(2) 0.022(2) 0.004(2)
C5 0.039(3) 0.046(3) 0.061(3) -0.004(2) 0.022(2) -0.015(2)
C6 0.026(2) 0.023(2) 0.0292(18) -0.0009(16) 0.0049(15) -0.0029(16)
C7 0.029(2) 0.030(2) 0.043(2) 0.0033(19) 0.0121(17) -0.0063(18)
C8 0.027(2) 0.036(3) 0.046(2) -0.003(2) 0.0074(18) -0.0004(19)
C9 0.034(2) 0.030(2) 0.038(2) -0.0038(19) 0.0025(17) 0.0045(19)
C10 0.037(2) 0.025(2) 0.0315(19) 0.0013(17) 0.0063(17) -0.0020(18)
C11 0.031(2) 0.025(2) 0.0260(18) -0.0028(16) 0.0068(15) -0.0023(17)
C12 0.036(2) 0.023(2) 0.0284(19) 0.0005(16) 0.0102(16) -0.0053(18)
C13 0.028(2) 0.025(2) 0.0289(19) -0.0016(16) 0.0008(15) -0.0054(17)
C14 0.036(2) 0.033(2) 0.037(2) 0.0023(18) 0.0032(18) -0.0076(19)
C15 0.043(3) 0.037(3) 0.047(3) 0.007(2) -0.008(2) -0.006(2)
C16 0.030(2) 0.031(2) 0.056(3) 0.000(2) -0.007(2) 0.0011(19)
C17 0.027(2) 0.036(3) 0.049(3) -0.006(2) 0.0027(19) -0.0032(19)
C18 0.026(2) 0.031(2) 0.033(2) -0.0033(17) 0.0000(16) -0.0037(17)
C19 0.025(2) 0.032(2) 0.038(2) -0.0040(18) 0.0110(17) -0.0049(18)
C20 0.030(2) 0.029(2) 0.0286(19) -0.0021(17) 0.0081(16) -0.0013(17)
C21 0.034(2) 0.031(2) 0.0281(19) -0.0049(17) 0.0072(16) -0.0009(18)
C22 0.029(2) 0.038(3) 0.035(2) -0.0050(19) 0.0032(17) -0.0031(19)
C24 0.038(2) 0.028(2) 0.044(2) -0.0024(19) 0.0094(19) -0.0013(19)
C25 0.033(2) 0.031(2) 0.032(2) 0.0029(17) 0.0083(17) -0.0015(18)
C26 0.039(2) 0.034(3) 0.032(2) -0.0030(18) -0.0006(18) 0.000(2)
C29 0.056(3) 0.046(3) 0.072(4) 0.019(3) 0.012(3) 0.001(3)
C28 0.049(3) 0.047(3) 0.052(3) -0.005(2) 0.010(2) 0.014(2)
C27 0.082(4) 0.048(3) 0.054(3) -0.004(3) -0.024(3) 0.017(3)
C30 0.055(3) 0.046(3) 0.087(4) -0.025(3) 0.003(3) -0.015(3)
C31 0.033(2) 0.029(2) 0.038(2) -0.0010(18) 0.0081(17) 0.0020(18)
C32 0.049(3) 0.037(3) 0.051(3) -0.001(2) 0.010(2) 0.012(2)
C34 0.046(3) 0.044(3) 0.038(2) 0.002(2) 0.003(2) 0.011(2)
C33 0.034(2) 0.039(3) 0.054(3) -0.003(2) 0.013(2) 0.003(2)
C35 0.062(4) 0.076(4) 0.057(3) -0.011(3) 0.018(3) -0.044(3)
C36 0.104(6) 0.066(5) 0.116(6) -0.022(4) 0.060(5) -0.055(4)
C37 0.049(3) 0.084(5) 0.078(4) 0.035(4) 0.007(3) -0.016(3)
C38 0.057(4) 0.099(5) 0.064(4) 0.038(4) 0.003(3) -0.032(4)

loop_
_atom_type_symbol
_atom_type_description
_atom_type_scat_dispersion_real
_atom_type_scat_dispersion_imag
_atom_type_scat_source
C C 0.0033 0.0016 'International Tables Vol C Tables 4.2.6.8 and 6.1.1.4'
H H 0.0000 0.0000 'International Tables Vol C Tables 4.2.6.8 and 6.1.1.4'
Cl Cl 0.1484 0.1585 'International Tables Vol C Tables 4.2.6.8 and 6.1.1.4'
N N 0.0061 0.0033 'International Tables Vol C Tables 4.2.6.8 and 6.1.1.4'
O O 0.0106 0.0060 'International Tables Vol C Tables 4.2.6.8 and 6.1.1.4'
Yb Yb -0.3850 5.5486 'International Tables Vol C Tables 4.2.6.8 and 6.1.1.4'

loop_
_geom_angle_atom_site_label_1
_geom_angle_atom_site_label_2
_geom_angle_atom_site_label_3
_geom_angle
O3 Yb1 O1 115.14(10)
O3 Yb1 O2 134.94(11)
O1 Yb1 O2 103.82(10)
O3 Yb1 O4 84.92(11)
O1 Yb1 O4 78.01(10)
O2 Yb1 O4 81.79(11)
O3 Yb1 N2 83.90(10)
O1 Yb1 N2 146.94(11)
O2 Yb1 N2 74.55(10)
O4 Yb1 N2 132.77(11)
O3 Yb1 N1 106.14(10)
O1 Yb1 N1 74.20(10)
O2 Yb1 N1 105.48(10)
O4 Yb1 N1 152.20(10)
N2 Yb1 N1 74.57(11)
C12 N1 C1 115.2(3)
C12 N1 Yb1 126.5(3)
C1 N1 Yb1 118.1(3)
C19 N2 C3 118.2(3)
C19 N2 Yb1 128.1(3)
C3 N2 Yb1 112.9(2)
C6 O1 Yb1 137.6(2)
C13 O2 Yb1 135.9(2)
C20 O3 Yb1 152.4(2)
C38 O4 C35 108.6(4)
C38 O4 Yb1 122.4(3)
C35 O4 Yb1 123.5(3)
N1 C1 C2 116.2(3)
N1 C1 H1A 108.2
C2 C1 H1A 108.2
N1 C1 H1B 108.2
C2 C1 H1B 108.2
H1A C1 H1B 107.4
C24 C23 C22 116.8(4)
C24 C23 C30 121.9(5)
C22 C23 C30 121.1(4)
C5 C2 C1 106.7(3)
C5 C2 C4 110.5(4)
C1 C2 C4 110.5(4)
C5 C2 C3 109.8(4)
C1 C2 C3 111.5(3)
C4 C2 C3 108.0(4)
N2 C3 C2 111.9(3)
N2 C3 H3A 109.2
C2 C3 H3A 109.2
N2 C3 H3B 109.2
C2 C3 H3B 109.2
H3A C3 H3B 107.9
C2 C4 H4A 109.5
C2 C4 H4B 109.5
H4A C4 H4B 109.5
C2 C4 H4C 109.5
H4A C4 H4C 109.5
H4B C4 H4C 109.5
C2 C5 H5A 109.5
C2 C5 H5B 109.5
H5A C5 H5B 109.5
C2 C5 H5C 109.5
H5A C5 H5C 109.5
H5B C5 H5C 109.5
O1 C6 C7 121.4(4)
O1 C6 C11 122.7(3)
C7 C6 C11 115.9(4)
C8 C7 C6 123.7(4)
C8 C7 Cl1 119.3(3)
C6 C7 Cl1 117.0(3)
C7 C8 C9 118.9(4)
C7 C8 H8 120.5
C9 C8 H8 120.5
C10 C9 C8 120.3(4)
C10 C9 Cl2 120.8(3)
C8 C9 Cl2 119.0(3)
C9 C10 C11 120.8(4)
C9 C10 H10 119.6
C11 C10 H10 119.6
C10 C11 C6 120.2(4)
C10 C11 C12 118.2(4)
C6 C11 C12 121.3(4)
N1 C12 C11 127.5(4)
N1 C12 H12 116.2
C11 C12 H12 116.2
O2 C13 C14 121.2(4)
O2 C13 C18 122.9(3)
C14 C13 C18 115.9(4)
C15 C14 C13 123.3(4)
C15 C14 Cl3 118.9(3)
C13 C14 Cl3 117.7(3)
C16 C15 C14 119.2(4)
C16 C15 H15 120.4
C14 C15 H15 120.4
C15 C16 C17 120.9(4)
C15 C16 Cl4 119.9(4)
C17 C16 Cl4 119.1(4)
C16 C17 C18 119.9(4)
C16 C17 H17 120.1
C18 C17 H17 120.1
C17 C18 C13 120.6(4)
C17 C18 C19 116.9(4)
C13 C18 C19 122.5(4)
N2 C19 C18 125.3(4)
N2 C19 H19 117.3
C18 C19 H19 117.3
O3 C20 C21 119.9(4)
O3 C20 C25 120.3(3)
C21 C20 C25 119.8(4)
C22 C21 C20 117.5(4)
C22 C21 C26 119.6(4)
C20 C21 C26 122.9(4)
C23 C22 C21 123.4(4)
C23 C22 H22 118.3
C21 C22 H22 118.3
C23 C24 C25 123.2(4)
C23 C24 H24 118.4
C25 C24 H24 118.4
C24 C25 C20 117.8(4)
C24 C25 C31 119.8(4)
C20 C25 C31 122.3(4)
C28 C26 C27 106.9(4)
C28 C26 C21 111.0(4)
C27 C26 C21 112.7(4)
C28 C26 C29 108.8(4)
C27 C26 C29 106.4(4)
C21 C26 C29 110.7(4)
C26 C29 H29A 109.5
C26 C29 H29B 109.5
H29A C29 H29B 109.5
C26 C29 H29C 109.5
H29A C29 H29C 109.5
H29B C29 H29C 109.5
C26 C28 H28A 109.5
C26 C28 H28B 109.5
H28A C28 H28B 109.5
C26 C28 H28C 109.5
H28A C28 H28C 109.5
H28B C28 H28C 109.5
C26 C27 H27A 109.5
C26 C27 H27B 109.5
H27A C27 H27B 109.5
C26 C27 H27C 109.5
H27A C27 H27C 109.5
H27B C27 H27C 109.5
C23 C30 H30A 109.5
C23 C30 H30B 109.5
H30A C30 H30B 109.5
C23 C30 H30C 109.5
H30A C30 H30C 109.5
H30B C30 H30C 109.5
C33 C31 C32 106.1(4)
C33 C31 C25 108.9(3)
C32 C31 C25 112.7(4)
C33 C31 C34 110.8(4)
C32 C31 C34 105.7(4)
C25 C31 C34 112.4(3)
C31 C32 H32A 109.5
C31 C32 H32B 109.5
H32A C32 H32B 109.5
C31 C32 H32C 109.5
H32A C32 H32C 109.5
H32B C32 H32C 109.5
C31 C34 H34A 109.5
C31 C34 H34B 109.5
H34A C34 H34B 109.5
C31 C34 H34C 109.5
H34A C34 H34C 109.5
H34B C34 H34C 109.5
C31 C33 H33A 109.5
C31 C33 H33B 109.5
H33A C33 H33B 109.5
C31 C33 H33C 109.5
H33A C33 H33C 109.5
H33B C33 H33C 109.5
O4 C35 C36 102.9(5)
O4 C35 H35A 111.2
C36 C35 H35A 111.2
O4 C35 H35B 111.2
C36 C35 H35B 111.2
H35A C35 H35B 109.1
C37 C36 C35 104.3(5)
C37 C36 H36A 110.9
C35 C36 H36A 110.9
C37 C36 H36B 110.9
C35 C36 H36B 110.9
H36A C36 H36B 108.9
C36 C37 C38 102.9(5)
C36 C37 H37A 111.2
C38 C37 H37A 111.2
C36 C37 H37B 111.2
C38 C37 H37B 111.2
H37A C37 H37B 109.1
O4 C38 C37 107.8(5)
O4 C38 H38A 110.1
C37 C38 H38A 110.1
O4 C38 H38B 110.1
C37 C38 H38B 110.1
H38A C38 H38B 108.5
C40 C39 C44 132.1(10)
C40 C39 C45 116.2(7)
C44 C39 C45 111.6(7)
C39 C40 C41 116.2(11)
C39 C40 H40 121.9
C41 C40 H40 121.9
C40 C41 C42 120.0(11)
C40 C41 H41 120.0
C42 C41 H41 120.0
C41 C42 C43 116.0(10)
C41 C42 H42 122.0
C43 C42 H42 122.0
C44 C43 C42 129.8(11)
C44 C43 H43 115.1
C42 C43 H43 115.1
C43 C44 C39 105.6(10)
C43 C44 H44 127.2
C39 C44 H44 127.2
C39 C45 H45A 109.5
C39 C45 H45B 109.5
H45A C45 H45B 109.5
C39 C45 H45C 109.5
H45A C45 H45C 109.5
H45B C45 H45C 109.5

loop_
_geom_bond_atom_site_label_1
_geom_bond_atom_site_label_2
_geom_bond_distance
Yb1 O3 2.081(2)
Yb1 O1 2.143(3)
Yb1 O2 2.155(3)
Yb1 O4 2.372(3)
Yb1 N2 2.404(3)
Yb1 N1 2.456(3)
Cl1 C7 1.740(4)
Cl2 C9 1.740(4)
Cl3 C14 1.747(5)
Cl4 C16 1.747(5)
N1 C12 1.279(5)
N1 C1 1.483(5)
N2 C19 1.283(5)
N2 C3 1.471(5)
O1 C6 1.303(5)
O2 C13 1.311(5)
O3 C20 1.356(5)
O4 C38 1.433(6)
O4 C35 1.450(6)
C1 C2 1.529(5)
C1 H1A 0.9700
C1 H1B 0.9700
C23 C24 1.382(6)
C23 C22 1.388(6)
C23 C30 1.507(6)
C2 C5 1.526(6)
C2 C4 1.531(6)
C2 C3 1.537(6)
C3 H3A 0.9700
C3 H3B 0.9700
C4 H4A 0.9600
C4 H4B 0.9600
C4 H4C 0.9600
C5 H5A 0.9600
C5 H5B 0.9600
C5 H5C 0.9600
C6 C7 1.414(5)
C6 C11 1.417(5)
C7 C8 1.361(6)
C8 C9 1.397(6)
C8 H8 0.9300
C9 C10 1.368(6)
C10 C11 1.407(6)
C10 H10 0.9300
C11 C12 1.452(5)
C12 H12 0.9300
C13 C14 1.408(6)
C13 C18 1.418(6)
C14 C15 1.375(7)
C15 C16 1.375(7)
C15 H15 0.9300
C16 C17 1.376(7)
C17 C18 1.413(6)
C17 H17 0.9300
C18 C19 1.455(6)
C19 H19 0.9300
C20 C21 1.413(6)
C20 C25 1.416(6)
C21 C22 1.396(6)
C21 C26 1.535(6)
C22 H22 0.9300
C24 C25 1.395(6)
C24 H24 0.9300
C25 C31 1.546(6)
C26 C28 1.526(6)
C26 C27 1.530(6)
C26 C29 1.545(7)
C29 H29A 0.9600
C29 H29B 0.9600
C29 H29C 0.9600
C28 H28A 0.9600
C28 H28B 0.9600
C28 H28C 0.9600
C27 H27A 0.9600
C27 H27B 0.9600
C27 H27C 0.9600
C30 H30A 0.9600
C30 H30B 0.9600
C30 H30C 0.9600
C31 C33 1.539(6)
C31 C32 1.540(6)
C31 C34 1.548(6)
C32 H32A 0.9600
C32 H32B 0.9600
C32 H32C 0.9600
C34 H34A 0.9600
C34 H34B 0.9600
C34 H34C 0.9600
C33 H33A 0.9600
C33 H33B 0.9600
C33 H33C 0.9600
C35 C36 1.522(8)
C35 H35A 0.9700
C35 H35B 0.9700
C36 C37 1.456(9)
C36 H36A 0.9700
C36 H36B 0.9700
C37 C38 1.485(7)
C37 H37A 0.9700
C37 H37B 0.9700
C38 H38A 0.9700
C38 H38B 0.9700
C39 C40 1.338(8)
C39 C44 1.385(8)
C39 C45 1.413(8)
C40 C41 1.360(8)
C40 H40 0.9300
C41 C42 1.381(8)
C41 H41 0.9300
C42 C43 1.385(8)
C42 H42 0.9300
C43 C44 1.370(8)
C43 H43 0.9300
C44 H44 0.9300
C45 H45A 0.9600
C45 H45B 0.9600
C45 H45C 0.9600
